data_9008435
loop_
_publ_author_name
'Kubel, F.'
'Crottaz, O.'

_publ_section_title
;
 Crystal structure of manganese chlorine boracite, Mn3B7O13Cl
;
_journal_name_full 'Zeitschrift fur Kristallographie'
_journal_page_first 924
_journal_page_last 924
_journal_volume 211
_journal_year 1996
_chemical_compound_source Synthetic
_chemical_formula_sum 'B7 Cl Mn3 O13'
_chemical_name_mineral Chambersite
_space_group_IT_number 29
_symmetry_space_group_name_Hall 'P 2c -2ac'
_symmetry_space_group_name_H-M 'P c a 21'
_cell_angle_alpha 90
_cell_angle_beta 90
_cell_angle_gamma 90
_cell_length_a 8.678
_cell_length_b 8.688
_cell_length_c 12.290
_cell_formula_units_Z 4
_cell_volume 926.598
_database_code_amcsd 0011067
_exptl_crystal_density_diffrn 3.469
_cod_original_formula_sum 'Mn3 B7 O13 Cl'
_cod_database_code 9008435

loop_
_space_group_symop_operation_xyz
x,y,z
1/2+x,-y,z
1/2-x,y,1/2+z
-x,-y,1/2+z

loop_
_atom_site_aniso_label
_atom_site_aniso_U_11
_atom_site_aniso_U_22
_atom_site_aniso_U_33
_atom_site_aniso_U_12
_atom_site_aniso_U_13
_atom_site_aniso_U_23
Mn1 0.00770 0.00810 0.01590 0.00040 0.00150 0.00000
Mn2 0.01370 0.01290 0.00830 -0.00450 -0.00010 -0.00030
Mn3 0.01530 0.01260 0.00740 0.00420 -0.00020 -0.00010
Cl 0.01640 0.01510 0.01600 0.00000 0.00140 0.00200

loop_
_atom_site_label
_atom_site_fract_x
_atom_site_fract_y
_atom_site_fract_z
_atom_site_U_iso_or_equiv
Mn1 0.76170 0.25200 0.22110 ?
Mn2 0.48230 0.53330 0.49940 ?
Mn3 -0.01620 0.03340 0.50280 ?
B1 0.50300 0.49600 0.24900 0.01000
B2 0.25610 0.24900 0.49580 0.00900
B3 0.00200 -0.00500 0.24950 0.00900
B4 0.45610 0.24900 0.35060 0.01000
B5 0.24740 0.40100 0.16900 0.00800
B6 0.90450 0.75100 0.82090 0.01000
B7 0.75280 0.90200 0.66900 0.00700
O1 0.22830 0.25000 0.23600 0.00900
O2 0.54010 0.33170 0.27580 0.00900
O3 0.38270 0.32410 0.43430 0.00900
O4 0.97170 0.15990 0.27440 0.00900
O5 0.31710 0.36290 0.06530 0.00800
O6 0.16570 0.97500 0.22540 0.00900
O7 0.14320 0.18100 0.42220 0.01000
O8 0.33900 0.51360 0.22750 0.00900
O9 0.17650 0.12430 0.06390 0.01000
O10 0.95150 0.59330 0.83950 0.00900
O11 0.53470 0.90880 0.85130 0.00700
O12 0.90810 0.53650 0.65280 0.00800
O13 0.58970 0.94290 0.65880 0.00800
Cl 0.76910 0.25040 0.50870 ?

loop_
_cod_related_entry_id
_cod_related_entry_database
_cod_related_entry_code
1 AMCSD 0011067
